data_1505506
loop_
_publ_author_name
'Gilley, Cynthia B.'
'Buller, Matthew J.'
'Kobayashi, Yoshihisa'

_publ_section_title
;
 New entry to convertible isocyanides for the Ugi reaction and its
 application to the stereocontrolled formal total synthesis of the
 proteasome inhibitor omuralide.
;
_journal_issue 18
_journal_name_full 'Organic letters'
_journal_page_first 3631
_journal_page_last 3634
_journal_paper_doi 10.1021/ol701446y
_journal_volume 9
_journal_year 2007
_chemical_absolute_configuration syn
_chemical_formula_sum 'C26 H29 N O5'
_chemical_formula_weight 435.50
_chemical_name_common KOB07
_chemical_name_systematic
;
 ?
;
_space_group.centring_type C

_space_group_IT_number 5
_space_group.IT_number 5

_symmetry_cell_setting monoclinic
_symmetry_space_group_name_Hall 'C 2y'
_symmetry_space_group_name_H-M 'C 1 2 1'
_atom_sites_solution_hydrogens geom
_atom_sites_solution_primary direct
_atom_sites_solution_secondary difmap
_audit_creation_method SHELXL-97
_cell_angle_alpha 90.00
_cell_angle_beta 106.5180(10)
_cell_angle_gamma 90.00
_cell_formula_units_Z 4
_cell_length_a 35.160(3)
_cell_length_b 6.0221(5)
_cell_length_c 11.5890(10)
_cell_measurement_reflns_used 4330
_cell_measurement_temperature 208(2)
_cell_measurement_theta_max 28.24
_cell_measurement_theta_min 2.42
_cell_volume 2352.6(3)
_computing_cell_refinement 'Bruker SMART'
_computing_data_collection 'Bruker SMART'
_computing_data_reduction 'Bruker SAINT'
_computing_molecular_graphics ORTEP-32
_computing_publication_material WinGX
_computing_structure_refinement SHELXL-97
_computing_structure_solution SIR-2004
_diffrn_ambient_temperature 208(2)
_diffrn_measured_fraction_theta_full 0.999
_diffrn_measured_fraction_theta_max 0.960
_diffrn_measurement_device_type 'CCD area detector'
_diffrn_measurement_method 'phi and omega scans'
_diffrn_radiation_monochromator graphite
_diffrn_radiation_source 'fine-focus sealed tube'
_diffrn_radiation_type MoK\a
_diffrn_radiation_wavelength 0.71073
_diffrn_reflns_av_R_equivalents 0.0238
_diffrn_reflns_av_sigmaI/netI 0.0319
_diffrn_reflns_limit_h_max 46
_diffrn_reflns_limit_h_min -44
_diffrn_reflns_limit_k_max 8
_diffrn_reflns_limit_k_min -3
_diffrn_reflns_limit_l_max 14
_diffrn_reflns_limit_l_min -15
_diffrn_reflns_number 8401
_diffrn_reflns_theta_full 25.00
_diffrn_reflns_theta_max 28.26
_diffrn_reflns_theta_min 2.42
_exptl_absorpt_coefficient_mu 0.085
_exptl_absorpt_correction_T_max 0.9932
_exptl_absorpt_correction_T_min 0.9791
_exptl_absorpt_correction_type multi-scan
_exptl_absorpt_process_details SADABS
_exptl_crystal_colour colorless
_exptl_crystal_density_diffrn 1.230
_exptl_crystal_density_method 'not measured'
_exptl_crystal_description rod
_exptl_crystal_F_000 928
_exptl_crystal_size_max 0.25
_exptl_crystal_size_mid 0.10
_exptl_crystal_size_min 0.08
_refine_diff_density_max 0.412
_refine_diff_density_min -0.183
_refine_diff_density_rms 0.038
_refine_ls_abs_structure_details 'Flack H D (1983), Acta Cryst. A39, 876-881'
_refine_ls_abs_structure_Flack -0.1(11)
_refine_ls_extinction_method none
_refine_ls_goodness_of_fit_ref 1.041
_refine_ls_hydrogen_treatment constr
_refine_ls_matrix_type full
_refine_ls_number_parameters 292
_refine_ls_number_reflns 3633
_refine_ls_number_restraints 1
_refine_ls_restrained_S_all 1.041
_refine_ls_R_factor_all 0.0485
_refine_ls_R_factor_gt 0.0419
_refine_ls_shift/su_max 0.000
_refine_ls_shift/su_mean 0.000
_refine_ls_structure_factor_coef Fsqd
_refine_ls_weighting_details 'calc w=1/[\s^2^(Fo^2^)+(0.0710P)^2^+0.2625P] where P=(Fo^2^+2Fc^2^)/3'
_refine_ls_weighting_scheme calc
_refine_ls_wR_factor_gt 0.1105
_refine_ls_wR_factor_ref 0.1148
_reflns_number_gt 3146
_reflns_number_total 3633
_reflns_threshold_expression >2sigma(I)
_cod_data_source_file ol701446y-file001.cif
_cod_data_source_block kob07
_cod_depositor_comments
;
The following automatic conversions were performed:

'_symmetry_cell_setting' value 'Monoclinic' changed to 'monoclinic'
according to /home/saulius/struct/CIF-dictionaries/cif_core.dic
dictionary named 'cif_core.dic' version 2.4.1 from 2010-06-29.

Automatic conversion script
Id: cif_fix_values 1715 2011-07-08 13:25:40Z adriana 

The following automatic conversions were performed:

'_space_group.centring_type' value 'C centered' was replaced with the
value 'C' as specified in the replacement file
'/home/antanas/src/cod-tools/trunk/data/replacement-values/replacement_values.lst'.

Automatic conversion script
Id: cif_fix_values 5642 2017-10-24 12:04:52Z antanas 
;
_cod_original_sg_symbol_H-M C2
_cod_database_code 1505506

loop_
_symmetry_equiv_pos_as_xyz
'x, y, z'
'-x, y, -z'
'x+1/2, y+1/2, z'
'-x+1/2, y+1/2, -z'

loop_
_atom_site_label
_atom_site_type_symbol
_atom_site_fract_x
_atom_site_fract_y
_atom_site_fract_z
_atom_site_U_iso_or_equiv
_atom_site_adp_type
_atom_site_occupancy
_atom_site_symmetry_multiplicity
_atom_site_calc_flag
_atom_site_refinement_flags
C1 C 0.80510(8) 0.9565(5) -0.3504(2) 0.0559(6) Uani 1 1 d .
H1 H 0.7961 1.0930 -0.3288 0.067 Uiso 1 1 calc R
C2 C 0.79446(9) 0.8915(6) -0.4697(2) 0.0684(8) Uani 1 1 d .
H2 H 0.7786 0.9860 -0.5285 0.082 Uiso 1 1 calc R
C3 C 0.80658(8) 0.6926(6) -0.5038(2) 0.0648(8) Uani 1 1 d .
H3 H 0.7987 0.6486 -0.5850 0.078 Uiso 1 1 calc R
C4 C 0.83046(8) 0.5579(5) -0.4171(2) 0.0599(7) Uani 1 1 d .
H4 H 0.8394 0.4220 -0.4395 0.072 Uiso 1 1 calc R
C5 C 0.84134(7) 0.6205(5) -0.2978(2) 0.0491(6) Uani 1 1 d .
H5 H 0.8574 0.5258 -0.2394 0.059 Uiso 1 1 calc R
C6 C 0.82887(6) 0.8217(4) -0.26275(19) 0.0419(5) Uani 1 1 d .
C7 C 0.84015(6) 0.8896(5) -0.13255(19) 0.0464(5) Uani 1 1 d .
H7A H 0.8508 1.0410 -0.1242 0.056 Uiso 1 1 calc R
H7B H 0.8608 0.7901 -0.0853 0.056 Uiso 1 1 calc R
C8 C 0.80400(6) 0.8796(4) -0.08494(16) 0.0347(4) Uani 1 1 d .
H8 H 0.7842 0.9921 -0.1257 0.042 Uiso 1 1 calc R
C9 C 0.78533(6) 0.6494(4) -0.10013(18) 0.0427(5) Uani 1 1 d .
H9A H 0.7642 0.6386 -0.1761 0.051 Uiso 1 1 calc R
H9B H 0.8052 0.5349 -0.0988 0.051 Uiso 1 1 calc R
C10 C 0.78823(5) 0.7664(4) 0.08908(17) 0.0366(4) Uani 1 1 d .
C11 C 0.83346(6) 1.0875(4) 0.10648(18) 0.0377(5) Uani 1 1 d .
C12 C 0.84771(6) 1.0793(4) 0.24270(18) 0.0401(5) Uani 1 1 d .
H12 H 0.8417 0.9316 0.2707 0.048 Uiso 1 1 calc R
C13 C 0.82660(8) 1.2575(6) 0.2940(2) 0.0715(9) Uani 1 1 d .
H13A H 0.7982 1.2320 0.2668 0.107 Uiso 1 1 calc R
H13B H 0.8325 1.4023 0.2668 0.107 Uiso 1 1 calc R
H13C H 0.8356 1.2520 0.3812 0.107 Uiso 1 1 calc R
C14 C 0.89274(6) 1.1169(4) 0.28236(18) 0.0411(5) Uani 1 1 d .
H14 H 0.8978 1.2766 0.2728 0.049 Uiso 1 1 calc R
C15 C 0.90886(6) 1.0576(4) 0.41397(18) 0.0382(5) Uani 1 1 d .
C16 C 0.91214(7) 0.8124(4) 0.43663(18) 0.0407(5) Uani 1 1 d .
H16A H 0.9366 0.7807 0.5004 0.049 Uiso 1 1 calc R
H16B H 0.8897 0.7624 0.4644 0.049 Uiso 1 1 calc R
C17 C 0.93235(7) 0.8011(4) 0.2558(2) 0.0472(5) Uani 1 1 d .
C18 C 0.92987(9) 0.6440(6) 0.1522(2) 0.0651(7) Uani 1 1 d .
H18A H 0.9385 0.7199 0.0903 0.098 Uiso 1 1 calc R
H18B H 0.9027 0.5948 0.1191 0.098 Uiso 1 1 calc R
H18C H 0.9468 0.5166 0.1808 0.098 Uiso 1 1 calc R
C19 C 0.97479(8) 0.8586(7) 0.3229(3) 0.0798(10) Uani 1 1 d .
H19A H 0.9750 0.9612 0.3876 0.120 Uiso 1 1 calc R
H19B H 0.9876 0.9271 0.2679 0.120 Uiso 1 1 calc R
H19C H 0.9890 0.7244 0.3561 0.120 Uiso 1 1 calc R
C20 C 0.91762(6) 1.2149(4) 0.49888(19) 0.0454(5) Uani 1 1 d .
H20 H 0.9161 1.3616 0.4702 0.055 Uiso 1 1 calc R
C21 C 0.92932(6) 1.1914(4) 0.63049(19) 0.0448(5) Uani 1 1 d .
C22 C 0.91977(6) 1.0099(5) 0.6903(2) 0.0486(6) Uani 1 1 d .
H22 H 0.9056 0.8907 0.6458 0.058 Uiso 1 1 calc R
C23 C 0.93092(7) 1.0021(6) 0.8147(2) 0.0588(7) Uani 1 1 d .
H23 H 0.9242 0.8774 0.8536 0.071 Uiso 1 1 calc R
C24 C 0.95158(8) 1.1726(7) 0.8821(2) 0.0681(8) Uani 1 1 d .
H24 H 0.9590 1.1657 0.9666 0.082 Uiso 1 1 calc R
C25 C 0.96131(10) 1.3547(6) 0.8242(2) 0.0786(10) Uani 1 1 d .
H25 H 0.9757 1.4726 0.8695 0.094 Uiso 1 1 calc R
C26 C 0.95014(9) 1.3650(5) 0.7005(2) 0.0689(8) Uani 1 1 d .
H26 H 0.9566 1.4913 0.6624 0.083 Uiso 1 1 calc R
N1 N 0.81317(5) 0.9030(3) 0.04659(14) 0.0346(4) Uani 1 1 d .
O1 O 0.76956(4) 0.6259(3) 0.00138(12) 0.0440(4) Uani 1 1 d .
O2 O 0.78220(4) 0.7667(3) 0.18578(12) 0.0453(4) Uani 1 1 d .
O3 O 0.84034(5) 1.2422(3) 0.04932(14) 0.0519(4) Uani 1 1 d .
O4 O 0.91243(5) 0.6934(3) 0.33132(14) 0.0533(4) Uani 1 1 d .
O5 O 0.91061(5) 0.9929(3) 0.20656(14) 0.0525(4) Uani 1 1 d .

loop_
_atom_site_aniso_label
_atom_site_aniso_U_11
_atom_site_aniso_U_22
_atom_site_aniso_U_33
_atom_site_aniso_U_23
_atom_site_aniso_U_13
_atom_site_aniso_U_12
C1 0.0693(15) 0.0572(16) 0.0457(13) 0.0026(12) 0.0238(11) 0.0025(13)
C2 0.0755(18) 0.089(2) 0.0437(14) 0.0146(15) 0.0218(12) 0.0075(17)
C3 0.0696(17) 0.089(2) 0.0385(12) -0.0138(15) 0.0193(12) -0.0116(17)
C4 0.0756(17) 0.0578(16) 0.0545(15) -0.0161(13) 0.0319(13) -0.0082(14)
C5 0.0523(13) 0.0530(14) 0.0463(12) -0.0037(11) 0.0209(10) -0.0035(11)
C6 0.0408(10) 0.0508(13) 0.0382(11) -0.0068(10) 0.0175(9) -0.0104(10)
C7 0.0388(10) 0.0600(15) 0.0419(11) -0.0120(11) 0.0141(9) -0.0088(10)
C8 0.0360(10) 0.0383(10) 0.0288(9) -0.0026(8) 0.0074(7) -0.0005(8)
C9 0.0438(11) 0.0501(13) 0.0345(10) -0.0064(10) 0.0117(8) -0.0103(10)
C10 0.0325(9) 0.0415(11) 0.0350(10) 0.0015(9) 0.0082(8) 0.0048(8)
C11 0.0406(10) 0.0340(11) 0.0348(10) -0.0041(9) 0.0045(8) 0.0066(8)
C12 0.0441(11) 0.0399(11) 0.0333(10) -0.0066(9) 0.0062(8) 0.0033(9)
C13 0.0640(15) 0.091(2) 0.0486(13) -0.0269(15) -0.0020(11) 0.0292(16)
C14 0.0476(11) 0.0301(10) 0.0408(11) 0.0029(9) 0.0048(9) 0.0002(9)
C15 0.0399(10) 0.0323(10) 0.0377(10) 0.0050(9) 0.0036(8) -0.0012(8)
C16 0.0492(11) 0.0330(10) 0.0382(11) 0.0024(9) 0.0097(9) -0.0036(9)
C17 0.0461(11) 0.0491(13) 0.0471(12) 0.0067(11) 0.0144(9) 0.0065(11)
C18 0.0798(18) 0.0649(19) 0.0573(14) -0.0022(14) 0.0304(13) 0.0136(16)
C19 0.0442(13) 0.109(3) 0.083(2) -0.008(2) 0.0133(13) 0.0057(17)
C20 0.0500(12) 0.0319(11) 0.0451(11) 0.0025(9) -0.0016(9) -0.0040(9)
C21 0.0383(10) 0.0430(12) 0.0448(11) -0.0031(10) -0.0016(9) 0.0011(10)
C22 0.0424(11) 0.0569(15) 0.0474(13) -0.0066(11) 0.0143(9) -0.0103(11)
C23 0.0512(13) 0.0791(19) 0.0482(13) 0.0030(14) 0.0174(11) -0.0114(13)
C24 0.0593(15) 0.095(2) 0.0409(13) 0.0014(15) -0.0003(11) -0.0095(16)
C25 0.090(2) 0.075(2) 0.0496(15) -0.0083(16) -0.0155(14) -0.0216(18)
C26 0.0848(18) 0.0528(16) 0.0528(15) 0.0024(13) -0.0068(13) -0.0172(15)
N1 0.0359(8) 0.0391(9) 0.0276(8) -0.0024(7) 0.0073(6) 0.0018(7)
O1 0.0431(8) 0.0493(9) 0.0406(8) -0.0049(7) 0.0137(6) -0.0107(7)
O2 0.0485(8) 0.0533(10) 0.0363(7) 0.0031(7) 0.0156(6) 0.0013(8)
O3 0.0674(10) 0.0374(9) 0.0436(8) 0.0020(7) 0.0038(7) -0.0045(8)
O4 0.0781(11) 0.0357(8) 0.0487(9) -0.0005(7) 0.0223(8) -0.0013(8)
O5 0.0597(9) 0.0559(10) 0.0438(9) 0.0097(8) 0.0174(7) 0.0131(8)

loop_
_atom_type_symbol
_atom_type_description
_atom_type_scat_dispersion_real
_atom_type_scat_dispersion_imag
_atom_type_scat_source
C C 0.0033 0.0016 'International Tables Vol C Tables 4.2.6.8 and 6.1.1.4'
H H 0.0000 0.0000 'International Tables Vol C Tables 4.2.6.8 and 6.1.1.4'
N N 0.0061 0.0033 'International Tables Vol C Tables 4.2.6.8 and 6.1.1.4'
O O 0.0106 0.0060 'International Tables Vol C Tables 4.2.6.8 and 6.1.1.4'

loop_
_geom_angle_atom_site_label_1
_geom_angle_atom_site_label_2
_geom_angle_atom_site_label_3
_geom_angle
C6 C1 C2 120.3(3)
C6 C1 H1 119.8
C2 C1 H1 119.8
C3 C2 C1 121.3(3)
C3 C2 H2 119.4
C1 C2 H2 119.4
C2 C3 C4 118.8(2)
C2 C3 H3 120.6
C4 C3 H3 120.6
C3 C4 C5 120.6(3)
C3 C4 H4 119.7
C5 C4 H4 119.7
C4 C5 C6 120.7(2)
C4 C5 H5 119.6
C6 C5 H5 119.6
C1 C6 C5 118.3(2)
C1 C6 C7 120.7(2)
C5 C6 C7 121.0(2)
C6 C7 C8 110.09(16)
C6 C7 H7A 109.6
C8 C7 H7A 109.6
C6 C7 H7B 109.6
C8 C7 H7B 109.6
H7A C7 H7B 108.2
N1 C8 C9 99.61(16)
N1 C8 C7 114.28(16)
C9 C8 C7 111.74(18)
N1 C8 H8 110.3
C9 C8 H8 110.3
C7 C8 H8 110.3
O1 C9 C8 104.37(16)
O1 C9 H9A 110.9
C8 C9 H9A 110.9
O1 C9 H9B 110.9
C8 C9 H9B 110.9
H9A C9 H9B 108.9
O2 C10 O1 122.05(19)
O2 C10 N1 128.9(2)
O1 C10 N1 109.08(16)
O3 C11 N1 119.73(17)
O3 C11 C12 122.60(19)
N1 C11 C12 117.60(19)
C11 C12 C13 109.34(18)
C11 C12 C14 108.33(17)
C13 C12 C14 110.85(19)
C11 C12 H12 109.4
C13 C12 H12 109.4
C14 C12 H12 109.4
C12 C13 H13A 109.5
C12 C13 H13B 109.5
H13A C13 H13B 109.5
C12 C13 H13C 109.5
H13A C13 H13C 109.5
H13B C13 H13C 109.5
O5 C14 C15 113.15(17)
O5 C14 C12 109.61(17)
C15 C14 C12 109.04(17)
O5 C14 H14 108.3
C15 C14 H14 108.3
C12 C14 H14 108.3
C20 C15 C16 125.4(2)
C20 C15 C14 121.2(2)
C16 C15 C14 113.43(18)
O4 C16 C15 111.47(18)
O4 C16 H16A 109.3
C15 C16 H16A 109.3
O4 C16 H16B 109.3
C15 C16 H16B 109.3
H16A C16 H16B 108.0
O5 C17 O4 108.45(17)
O5 C17 C18 106.8(2)
O4 C17 C18 106.0(2)
O5 C17 C19 111.2(2)
O4 C17 C19 111.9(2)
C18 C17 C19 112.2(2)
C17 C18 H18A 109.5
C17 C18 H18B 109.5
H18A C18 H18B 109.5
C17 C18 H18C 109.5
H18A C18 H18C 109.5
H18B C18 H18C 109.5
C17 C19 H19A 109.5
C17 C19 H19B 109.5
H19A C19 H19B 109.5
C17 C19 H19C 109.5
H19A C19 H19C 109.5
H19B C19 H19C 109.5
C15 C20 C21 129.3(2)
C15 C20 H20 115.3
C21 C20 H20 115.3
C22 C21 C26 117.5(2)
C22 C21 C20 124.0(2)
C26 C21 C20 118.5(2)
C23 C22 C21 120.7(2)
C23 C22 H22 119.6
C21 C22 H22 119.6
C24 C23 C22 121.1(3)
C24 C23 H23 119.5
C22 C23 H23 119.5
C23 C24 C25 119.0(2)
C23 C24 H24 120.5
C25 C24 H24 120.5
C26 C25 C24 120.4(3)
C26 C25 H25 119.8
C24 C25 H25 119.8
C25 C26 C21 121.3(3)
C25 C26 H26 119.4
C21 C26 H26 119.4
C10 N1 C11 125.45(17)
C10 N1 C8 109.61(16)
C11 N1 C8 121.46(17)
C10 O1 C9 109.68(15)
C16 O4 C17 115.13(18)
C17 O5 C14 117.48(16)

loop_
_geom_bond_atom_site_label_1
_geom_bond_atom_site_label_2
_geom_bond_distance
C1 C6 1.380(3)
C1 C2 1.383(4)
C1 H1 0.9400
C2 C3 1.367(5)
C2 H2 0.9400
C3 C4 1.375(4)
C3 H3 0.9400
C4 C5 1.379(3)
C4 H4 0.9400
C5 C6 1.388(4)
C5 H5 0.9400
C6 C7 1.504(3)
C7 C8 1.524(3)
C7 H7A 0.9800
C7 H7B 0.9800
C8 N1 1.472(2)
C8 C9 1.523(3)
C8 H8 0.9900
C9 O1 1.443(2)
C9 H9A 0.9800
C9 H9B 0.9800
C10 O2 1.198(2)
C10 O1 1.342(2)
C10 N1 1.391(3)
C11 O3 1.207(3)
C11 N1 1.394(3)
C11 C12 1.515(3)
C12 C13 1.519(3)
C12 C14 1.535(3)
C12 H12 0.9900
C13 H13A 0.9700
C13 H13B 0.9700
C13 H13C 0.9700
C14 O5 1.428(3)
C14 C15 1.511(3)
C14 H14 0.9900
C15 C20 1.337(3)
C15 C16 1.499(3)
C16 O4 1.418(3)
C16 H16A 0.9800
C16 H16B 0.9800
C17 O5 1.412(3)
C17 O4 1.423(3)
C17 C18 1.511(4)
C17 C19 1.514(4)
C18 H18A 0.9700
C18 H18B 0.9700
C18 H18C 0.9700
C19 H19A 0.9700
C19 H19B 0.9700
C19 H19C 0.9700
C20 C21 1.469(3)
C20 H20 0.9400
C21 C22 1.386(4)
C21 C26 1.396(4)
C22 C23 1.383(3)
C22 H22 0.9400
C23 C24 1.367(4)
C23 H23 0.9400
C24 C25 1.379(5)
C24 H24 0.9400
C25 C26 1.375(4)
C25 H25 0.9400
C26 H26 0.9400

loop_
_cod_related_entry_id
_cod_related_entry_database
_cod_related_entry_code
1 ChemSpider 30651621
